data_7121943
loop_
_publ_author_name
'Canaj, Angelos B.'
'Singh, Mukesh Kumar'
'Wilson, Claire'
'Rajaraman, Gopalan'
'Murrie, Mark'

_publ_section_title
;
 Chemical and in silico tuning of the magnetisation reversal barrier in
 pentagonal bipyramidal Dy(iii) single-ion magnets.
;
_journal_issue 59
_journal_name_full 'Chemical communications (Cambridge, England)'
_journal_page_first 8273
_journal_page_last 8276
_journal_paper_doi 10.1039/c8cc03929a
_journal_volume 54
_journal_year 2018
_chemical_formula_moiety '(C12 H46 N6 O7 P2 Y), 3(Cl), (C6 H18 N3 O P), (H2 O)'
_chemical_formula_sum 'C18 H66 Cl3 N9 O9 P3 Y'
_chemical_formula_weight 840.96
_space_group_crystal_system monoclinic
_space_group_IT_number 14
_space_group_name_Hall '-P 2ybc'
_space_group_name_H-M_alt 'P 1 21/c 1'
_symmetry_space_group_name_Hall '-P 2ybc'
_symmetry_space_group_name_H-M 'P 1 21/c 1'
_atom_sites_solution_hydrogens mixed
_audit_creation_date 2018-01-15
_audit_creation_method
;
Olex2 1.2
(compiled 2017.08.10 svn.r3458 for OlexSys, GUI svn.r5381)
;
_audit_update_record
;
2018-04-06 deposited with the CCDC.
2018-07-03 downloaded from the CCDC.
;
_cell_angle_alpha 90
_cell_angle_beta 101.936(3)
_cell_angle_gamma 90
_cell_formula_units_Z 8
_cell_length_a 11.4154(7)
_cell_length_b 38.613(3)
_cell_length_c 19.9862(13)
_cell_measurement_reflns_used 9837
_cell_measurement_temperature 298
_cell_measurement_theta_max 26.17
_cell_measurement_theta_min 2.35
_cell_volume 8619.1(10)
_computing_cell_refinement 'SAINT V8.37A (Bruker-AXS, 2016)'
_computing_data_collection 'APEX3 Ver. 2016.9-0 (Bruker-AXS, 2016)'
_computing_data_reduction 'APEX3 Ver. 2016.9-0 (Bruker-AXS, 2016)'
_computing_molecular_graphics 'Olex2 (Dolomanov et al., 2009)'
_computing_publication_material 'Olex2 (Dolomanov et al., 2009)'
_computing_structure_refinement 'ShelXL (Sheldrick, 2015)'
_computing_structure_solution 'SHELXT 2014/4 (Sheldrick, 2014)'
_diffrn_ambient_temperature 298
_diffrn_detector 'charge integrating pixel array detector'
_diffrn_detector_area_resol_mean 7.4074
_diffrn_detector_type 'Bruker PHOTON II'
_diffrn_measured_fraction_theta_full 0.999
_diffrn_measured_fraction_theta_max 0.997
_diffrn_measurement_device 'four-circle diffractometer'
_diffrn_measurement_device_type 'Bruker D8 VENTURE'
_diffrn_measurement_method '\f and \w scans'
_diffrn_radiation_collimation 'focusing mirrors'
_diffrn_radiation_monochromator 'multilayer mirror optics'
_diffrn_radiation_type MoK\a
_diffrn_radiation_wavelength 0.71073
_diffrn_reflns_av_R_equivalents 0.0541
_diffrn_reflns_av_unetI/netI 0.0448
_diffrn_reflns_Laue_measured_fraction_full 0.999
_diffrn_reflns_Laue_measured_fraction_max 0.997
_diffrn_reflns_limit_h_max 14
_diffrn_reflns_limit_h_min -14
_diffrn_reflns_limit_k_max 49
_diffrn_reflns_limit_k_min -50
_diffrn_reflns_limit_l_max 25
_diffrn_reflns_limit_l_min -25
_diffrn_reflns_number 94898
_diffrn_reflns_point_group_measured_fraction_full 0.999
_diffrn_reflns_point_group_measured_fraction_max 0.997
_diffrn_reflns_theta_full 25.242
_diffrn_reflns_theta_max 27.464
_diffrn_reflns_theta_min 2.149
_diffrn_source 'microfocus sealed tube'
_diffrn_source_type 'INCOATEC I\ms 3.0'
_diffrn_standards_number 0
_exptl_absorpt_coefficient_mu 1.697
_exptl_absorpt_correction_T_max 0.7456
_exptl_absorpt_correction_T_min 0.6772
_exptl_absorpt_correction_type multi-scan
_exptl_absorpt_process_details
'SADABS-2016/2 (Bruker,2016/2) was used for absorption correction. wR2(int) was 0.0603 before and 0.0482 after correction. The Ratio of minimum to maximum transmission is 0.9083. The \l/2 correction factor is Not present.'
_exptl_crystal_colour colourless
_exptl_crystal_colour_primary colourless
_exptl_crystal_density_diffrn 1.296
_exptl_crystal_description prism
_exptl_crystal_F_000 3552
_exptl_crystal_size_max 0.16
_exptl_crystal_size_mid 0.14
_exptl_crystal_size_min 0.03
_refine_diff_density_max 0.695
_refine_diff_density_min -0.491
_refine_diff_density_rms 0.059
_refine_ls_extinction_method none
_refine_ls_goodness_of_fit_ref 1.016
_refine_ls_hydrogen_treatment mixed
_refine_ls_matrix_type full
_refine_ls_number_parameters 892
_refine_ls_number_reflns 19662
_refine_ls_number_restraints 68
_refine_ls_restrained_S_all 1.022
_refine_ls_R_factor_all 0.0781
_refine_ls_R_factor_gt 0.0468
_refine_ls_shift/su_max 0.002
_refine_ls_shift/su_mean 0.000
_refine_ls_structure_factor_coef Fsqd
_refine_ls_weighting_details 'w=1/[\s^2^(Fo^2^)+(0.0509P)^2^+6.4546P] where P=(Fo^2^+2Fc^2^)/3'
_refine_ls_weighting_scheme calc
_refine_ls_wR_factor_gt 0.1093
_refine_ls_wR_factor_ref 0.1233
_reflns_Friedel_coverage 0.000
_reflns_number_gt 13854
_reflns_number_total 19662
_reflns_threshold_expression 'I > 2\s(I)'
_cod_data_source_file c8cc03929a2.cif
_cod_data_source_block 3
_cod_depositor_comments 'Adding full bibliography for 7121940--7121943.cif.'
_cod_original_cell_volume 8619.2(10)
_cod_database_code 7121943
_shelx_shelxl_version_number 2018/1
_shelx_space_group_comment
;
The symmetry employed for this shelxl refinement is uniquely defined
by the following loop, which should always be used as a source of
symmetry information in preference to the above space-group names.
They are only intended as comments.
;
_shelx_estimated_absorpt_t_max 0.951
_shelx_estimated_absorpt_t_min 0.773
_olex2_refinement_description
;
1. Fixed Uiso
 At 1.5 times of:
  All C(H,H,H) groups, All C(H,H,H,H,H,H) groups
2. Restrained distances
 O10-H10E = O10-H10D = O11-H11D = O11-H11E = O12-H12E = O12-H12D = O13-H13A =
 O13-H13B = O14-H14A
 0.85 with sigma of 0.02
 O2S-H2SA = O2S-H2SB
 0.85 with sigma of 0.02
 O1S-H1SA = O1S-H1SB
 0.85 with sigma of 0.02
 O6-H6A = O6-H6B = O7-H7B = O7-H7A = O8-H8A = O8-H8B = O9-H9B = O9-H9A
 0.85 with sigma of 0.02
 O14-H14B
 0.85 with sigma of 0.02
 N1-C1
 1.469 with sigma of 0.005
 O5-H5B = O5-H5A
 0.85 with sigma of 0.02
 N2-C5A
 1.469 with sigma of 0.02
 N18-C35 = N18-C36 = N17-C33 = N17-C34 = N16-C32 = N16-C31 = N14-C29 = N14-C30
 = N13-C25 = N13-C26 = N15-C27 = N15-C28 = N4-C8 = N4-C7 = N5-C11 = N5-C12 = N6-
 C9 = N6-C10 = N2-C6 = N2-C5 = N1-C1 = N1-C2 = N1A-C2A = N3-C3 = N3-C4 = N3A-
 C3A = N3A-C4A = N9-C16 = N9-C15A = N9-C15 = N7-C18A = N7-C17 = N7-C18 = N10-
 C23 = N10-C24 = N11-C19 = N11-C20 = N12-C21 = N12-C22 = N1A-C1 = N1-C1
 1.469 with sigma of 0.01
 C1-C2 \\sim C1-C2A
 with sigma of 0.02
3. Others
 Fixed Sof: N1A(0.6) N3(0.4) H1BD(0.6) H1BE(0.6) H1BF(0.6) H1AA(0.4) H1AB(0.4)
 H1AC(0.4) C2A(0.6) H2AA(0.6) H2AB(0.6) H2AC(0.6) C3(0.4) H3A(0.4) H3B(0.4)
 H3C(0.4) C4(0.4) H4A(0.4) H4B(0.4) H4C(0.4) C5(0.6) H5C(0.6) H5D(0.6) H5E(0.6)
 C15(0.6) H15A(0.6) H15B(0.6) H15C(0.6) C18(0.6) H18A(0.6) H18B(0.6) H18C(0.6)
 C3A(0.6) H3AA(0.6) H3AB(0.6) H3AC(0.6) C4A(0.6) H4AA(0.6) H4AB(0.6) H4AC(0.6)
 N3A(0.6) N1(0.4) C2(0.4) H2A(0.4) H2B(0.4) H2C(0.4) C18A(0.4) H18D(0.4)
 H18E(0.4) H18F(0.4) C15A(0.4) H15D(0.4) H15E(0.4) H15F(0.4) C5A(0.4) H5AA(0.4)
 H5AB(0.4) H5AC(0.4)
4.a Me refined with riding coordinates:
 C1(H1BD,H1BE,H1BF), C1(H1AA,H1AB,H1AC), C2A(H2AA,H2AB,H2AC), C3(H3A,H3B,H3C),
 C4(H4A,H4B,H4C), C5(H5C,H5D,H5E), C6(H6C,H6D,H6E), C15(H15A,H15B,H15C),
 C16(H16A,H16B,H16C), C18(H18A,H18B,H18C), C3A(H3AA,H3AB,H3AC), C2(H2A,H2B,H2C),
  C18A(H18D,H18E,H18F), C15A(H15D,H15E,H15F)
4.b Idealised Me refined as rotating group:
 C7(H7C,H7D,H7E), C9(H9C,H9D,H9E), C10(H10A,H10B,H10C), C11(H11A,H11B,H11C),
 C12(H12A,H12B,H12C), C13(H13C,H13D,H13E), C14(H14C,H14D,H14E), C17(H17A,H17B,
 H17C), C19(H19A,H19B,H19C), C20(H20A,H20B,H20C), C21(H21A,H21B,H21C), C22(H22A,
 H22B,H22C), C23(H23A,H23B,H23C), C24(H24A,H24B,H24C), C25(H25A,H25B,H25C),
 C26(H26A,H26B,H26C), C27(H27A,H27B,H27C), C28(H28A,H28B,H28C), C29(H29A,H29B,
 H29C), C30(H30A,H30B,H30C), C31(H31A,H31B,H31C), C32(H32A,H32B,H32C), C33(H33A,
 H33B,H33C), C34(H34A,H34B,H34C), C35(H35A,H35B,H35C), C36(H36A,H36B,H36C),
 C4A(H4AA,H4AB,H4AC), C8(H8C,H8D,H8E), C5A(H5AA,H5AB,H5AC)
;
_olex2_submission_special_instructions 'No special instructions were received'

loop_
_space_group_symop_operation_xyz
'x, y, z'
'-x, y+1/2, -z+1/2'
'-x, -y, -z'
'x, -y-1/2, z-1/2'

loop_
_atom_site_label
_atom_site_type_symbol
_atom_site_fract_x
_atom_site_fract_y
_atom_site_fract_z
_atom_site_U_iso_or_equiv
_atom_site_adp_type
_atom_site_occupancy
_atom_site_site_symmetry_order
_atom_site_calc_flag
_atom_site_refinement_flags_posn
_atom_site_refinement_flags_occupancy
_atom_site_disorder_assembly
_atom_site_disorder_group
Y1 Y 1.00757(2) 0.47310(2) 0.75674(2) 0.03373(7) Uani 1 1 d . . . .
P1 P 1.19089(8) 0.45584(3) 0.92691(4) 0.0522(2) Uani 1 1 d . . . .
P2 P 0.81191(7) 0.47747(2) 0.58508(4) 0.0480(2) Uani 1 1 d . . . .
O1 O 1.1241(2) 0.46755(6) 0.85913(11) 0.0568(6) Uani 1 1 d . . . .
O2 O 0.8990(2) 0.47739(6) 0.65184(11) 0.0530(6) Uani 1 1 d . . . .
O5 O 0.8448(2) 0.49111(7) 0.80087(15) 0.0625(7) Uani 1 1 d D . . .
O6 O 1.0178(2) 0.53333(6) 0.76737(14) 0.0557(6) Uani 1 1 d D . . .
O7 O 1.1711(2) 0.49252(6) 0.71441(14) 0.0549(6) Uani 1 1 d D . . .
O8 O 1.0981(2) 0.42482(6) 0.71771(13) 0.0526(6) Uani 1 1 d D . . .
O9 O 0.9030(2) 0.42372(6) 0.77852(14) 0.0570(6) Uani 1 1 d D . . .
N1A N 1.2832(5) 0.42531(16) 0.9196(3) 0.0647(14) Uiso 0.6 1 d D P A 2
N2 N 1.2364(4) 0.48821(9) 0.97387(17) 0.0861(11) Uani 1 1 d D . . .
N3 N 1.1367(10) 0.4269(3) 0.9626(6) 0.089(4) Uiso 0.4 1 d D P A 1
N4 N 0.8797(3) 0.46562(9) 0.52530(15) 0.0675(9) Uani 1 1 d D . . .
N5 N 0.7580(3) 0.51619(9) 0.56976(16) 0.0661(8) Uani 1 1 d D . . .
N6 N 0.6995(3) 0.45208(10) 0.58343(18) 0.0809(10) Uani 1 1 d D . . .
C1 C 1.3408(5) 0.4234(2) 0.8595(3) 0.155(3) Uani 1 1 d D . . .
H1BD H 1.305654 0.440415 0.826281 0.232 Uiso 0.6 1 calc R P A 2
H1BE H 1.424999 0.427871 0.873806 0.232 Uiso 0.6 1 calc R P A 2
H1BF H 1.328980 0.400748 0.839497 0.232 Uiso 0.6 1 calc R P A 2
H1AA H 1.266366 0.413290 0.836743 0.232 Uiso 0.4 1 calc R P A 1
H1AB H 1.368597 0.439137 0.828936 0.232 Uiso 0.4 1 calc R P A 1
H1AC H 1.399121 0.405477 0.872946 0.232 Uiso 0.4 1 calc R P A 1
C2A C 1.3329(10) 0.4001(3) 0.9717(5) 0.130(4) Uiso 0.6 1 d D P A 2
H2AA H 1.293483 0.402121 1.009540 0.194 Uiso 0.6 1 calc R P A 2
H2AB H 1.321004 0.377187 0.952829 0.194 Uiso 0.6 1 calc R P A 2
H2AC H 1.417023 0.404310 0.987138 0.194 Uiso 0.6 1 calc R P A 2
C3 C 1.212(2) 0.3959(5) 0.9854(14) 0.240(12) Uiso 0.4 1 d D P A 1
H3A H 1.290153 0.399359 0.976417 0.360 Uiso 0.4 1 calc R P A 1
H3B H 1.217213 0.392549 1.033513 0.360 Uiso 0.4 1 calc R P A 1
H3C H 1.175571 0.375931 0.960917 0.360 Uiso 0.4 1 calc R P A 1
C4 C 1.0103(11) 0.4310(4) 0.9681(8) 0.118(5) Uiso 0.4 1 d D P A 1
H4A H 0.981344 0.453137 0.949983 0.177 Uiso 0.4 1 calc R P A 1
H4B H 0.962953 0.412975 0.942701 0.177 Uiso 0.4 1 calc R P A 1
H4C H 1.004595 0.429593 1.015297 0.177 Uiso 0.4 1 calc R P A 1
C5 C 1.2703(11) 0.4839(3) 1.0484(4) 0.136(4) Uiso 0.6 1 d D P B 1
H5C H 1.256042 0.460378 1.060209 0.205 Uiso 0.6 1 calc R P B 1
H5D H 1.353628 0.489263 1.063718 0.205 Uiso 0.6 1 calc R P B 1
H5E H 1.223248 0.499203 1.070119 0.205 Uiso 0.6 1 calc R P B 1
C6 C 1.2522(5) 0.52236(12) 0.9471(3) 0.1035(17) Uani 1 1 d D . . .
H6C H 1.227303 0.522079 0.898142 0.155 Uiso 1 1 calc R . . .
H6D H 1.204646 0.538784 0.965825 0.155 Uiso 1 1 calc R . . .
H6E H 1.335027 0.528844 0.959425 0.155 Uiso 1 1 calc R . . .
C7 C 0.9651(5) 0.43687(15) 0.5368(2) 0.112(2) Uani 1 1 d D . . .
H7C H 0.975310 0.429087 0.583305 0.169 Uiso 1 1 calc GR . . .
H7D H 1.040737 0.444503 0.528354 0.169 Uiso 1 1 calc GR . . .
H7E H 0.935280 0.418162 0.506420 0.169 Uiso 1 1 calc GR . . .
C9 C 0.6757(6) 0.42120(15) 0.5413(4) 0.149(3) Uani 1 1 d D . . .
H9C H 0.709051 0.423962 0.501239 0.224 Uiso 1 1 calc GR . . .
H9D H 0.590816 0.417731 0.527796 0.224 Uiso 1 1 calc GR . . .
H9E H 0.711572 0.401491 0.566850 0.224 Uiso 1 1 calc GR . . .
C10 C 0.6367(5) 0.4542(2) 0.6396(3) 0.153(3) Uani 1 1 d D . . .
H10A H 0.655996 0.434240 0.668585 0.230 Uiso 1 1 calc GR . . .
H10B H 0.551980 0.454823 0.621765 0.230 Uiso 1 1 calc GR . . .
H10C H 0.660839 0.474776 0.665704 0.230 Uiso 1 1 calc GR . . .
C11 C 0.6417(4) 0.52388(16) 0.5258(3) 0.111(2) Uani 1 1 d D . . .
H11A H 0.601350 0.502607 0.510540 0.167 Uiso 1 1 calc GR . . .
H11B H 0.653273 0.537053 0.486980 0.167 Uiso 1 1 calc GR . . .
H11C H 0.594085 0.537017 0.551111 0.167 Uiso 1 1 calc GR . . .
C12 C 0.8255(5) 0.54676(11) 0.5972(3) 0.0931(15) Uani 1 1 d D . . .
H12A H 0.783254 0.558840 0.626937 0.140 Uiso 1 1 calc GR . . .
H12B H 0.834832 0.561715 0.560291 0.140 Uiso 1 1 calc GR . . .
H12C H 0.902886 0.539911 0.622475 0.140 Uiso 1 1 calc GR . . .
Y2 Y 0.49226(2) 0.28919(2) 0.73099(2) 0.03618(8) Uani 1 1 d . . . .
P3 P 0.69297(8) 0.28961(2) 0.90114(4) 0.0472(2) Uani 1 1 d . . . .
P4 P 0.30342(7) 0.30294(2) 0.55928(4) 0.04367(19) Uani 1 1 d . . . .
O3 O 0.6128(2) 0.28604(6) 0.83229(12) 0.0576(6) Uani 1 1 d . . . .
O4 O 0.3664(2) 0.29408(6) 0.63018(11) 0.0536(6) Uani 1 1 d . . . .
O10 O 0.4830(2) 0.22918(6) 0.72211(15) 0.0607(6) Uani 1 1 d D . . .
O11 O 0.3329(2) 0.27012(7) 0.77722(14) 0.0583(6) Uani 1 1 d D . . .
O12 O 0.4043(2) 0.33738(6) 0.77167(14) 0.0570(6) Uani 1 1 d D . . .
O13 O 0.5879(2) 0.33867(6) 0.70071(14) 0.0562(6) Uani 1 1 d D . . .
O14 O 0.6489(3) 0.27119(7) 0.68099(16) 0.0650(7) Uani 1 1 d D . . .
N7 N 0.8215(4) 0.30457(14) 0.8939(2) 0.1182(18) Uani 1 1 d D . . .
N8 N 0.7115(4) 0.25267(9) 0.93742(18) 0.0891(12) Uani 1 1 d . . . .
N9 N 0.6426(4) 0.31569(13) 0.9503(2) 0.1063(15) Uani 1 1 d D . . .
N10 N 0.3702(3) 0.33121(8) 0.51943(15) 0.0612(8) Uani 1 1 d D . . .
N11 N 0.2920(3) 0.26862(8) 0.51165(14) 0.0626(8) Uani 1 1 d D . . .
N12 N 0.1730(3) 0.31843(10) 0.56266(16) 0.0734(10) Uani 1 1 d D . . .
C13 C 0.7154(6) 0.22098(12) 0.8997(3) 0.118(2) Uani 1 1 d . . . .
H13C H 0.693364 0.201884 0.925260 0.177 Uiso 1 1 calc GR . . .
H13D H 0.794988 0.217444 0.892278 0.177 Uiso 1 1 calc GR . . .
H13E H 0.660403 0.222529 0.856388 0.177 Uiso 1 1 calc GR . . .
C14 C 0.7425(8) 0.24941(19) 1.0129(3) 0.189(4) Uani 1 1 d . . . .
H14C H 0.827954 0.248339 1.027831 0.283 Uiso 1 1 calc GR . . .
H14D H 0.707356 0.228670 1.026496 0.283 Uiso 1 1 calc GR . . .
H14E H 0.712308 0.269117 1.033265 0.283 Uiso 1 1 calc GR . . .
C15 C 0.5275(8) 0.3037(3) 0.9664(6) 0.125(4) Uiso 0.6 1 d D P C 1
H15A H 0.499903 0.283594 0.939655 0.187 Uiso 0.6 1 calc R P C 1
H15B H 0.539567 0.298123 1.014149 0.187 Uiso 0.6 1 calc R P C 1
H15C H 0.468886 0.321831 0.955856 0.187 Uiso 0.6 1 calc R P C 1
C16 C 0.7142(10) 0.34619(19) 0.9812(5) 0.252(6) Uani 1 1 d D . . .
H16A H 0.797580 0.341913 0.982960 0.378 Uiso 1 1 calc R . . .
H16B H 0.689415 0.366364 0.953832 0.378 Uiso 1 1 calc R . . .
H16C H 0.701517 0.349929 1.026666 0.378 Uiso 1 1 calc R . . .
C17 C 0.9356(6) 0.2902(3) 0.9333(5) 0.227(5) Uani 1 1 d D . . .
H17A H 0.969727 0.306071 0.968998 0.340 Uiso 1 1 calc GR . . .
H17B H 0.990331 0.286858 0.903298 0.340 Uiso 1 1 calc GR . . .
H17C H 0.920490 0.268417 0.953013 0.340 Uiso 1 1 calc GR . . .
C18 C 0.8491(7) 0.3218(2) 0.8356(4) 0.085(2) Uiso 0.6 1 d D P D 1
H18A H 0.777320 0.331557 0.808571 0.128 Uiso 0.6 1 calc R P D 1
H18B H 0.905935 0.339990 0.850624 0.128 Uiso 0.6 1 calc R P D 1
H18C H 0.882670 0.305517 0.808537 0.128 Uiso 0.6 1 calc R P D 1
C19 C 0.2709(6) 0.26848(13) 0.4369(2) 0.121(2) Uani 1 1 d D . . .
H19A H 0.331329 0.254826 0.422367 0.182 Uiso 1 1 calc GR . . .
H19B H 0.273879 0.291779 0.420577 0.182 Uiso 1 1 calc GR . . .
H19C H 0.193450 0.258739 0.418681 0.182 Uiso 1 1 calc GR . . .
C20 C 0.2740(5) 0.23510(11) 0.5413(2) 0.0977(16) Uani 1 1 d D . . .
H20A H 0.190921 0.228865 0.528940 0.147 Uiso 1 1 calc GR . . .
H20B H 0.297892 0.236414 0.590222 0.147 Uiso 1 1 calc GR . . .
H20C H 0.321291 0.217921 0.524393 0.147 Uiso 1 1 calc GR . . .
C21 C 0.0804(5) 0.3239(2) 0.5006(3) 0.165(3) Uani 1 1 d D . . .
H21A H 0.097608 0.309756 0.464307 0.248 Uiso 1 1 calc GR . . .
H21B H 0.079476 0.347810 0.487556 0.248 Uiso 1 1 calc GR . . .
H21C H 0.003677 0.317609 0.509488 0.248 Uiso 1 1 calc GR . . .
C22 C 0.1444(4) 0.33381(15) 0.6243(2) 0.1009(17) Uani 1 1 d D . . .
H22A H 0.139431 0.358519 0.619207 0.151 Uiso 1 1 calc GR . . .
H22B H 0.205999 0.328040 0.663141 0.151 Uiso 1 1 calc GR . . .
H22C H 0.069038 0.324951 0.630866 0.151 Uiso 1 1 calc GR . . .
C23 C 0.3556(6) 0.36816(11) 0.5309(3) 0.1103(19) Uani 1 1 d D . . .
H23A H 0.410924 0.375202 0.571579 0.165 Uiso 1 1 calc GR . . .
H23B H 0.275228 0.372571 0.536143 0.165 Uiso 1 1 calc GR . . .
H23C H 0.371043 0.380996 0.492500 0.165 Uiso 1 1 calc GR . . .
C24 C 0.4867(4) 0.32288(17) 0.5048(3) 0.118(2) Uani 1 1 d D . . .
H24A H 0.493571 0.298252 0.500300 0.177 Uiso 1 1 calc GR . . .
H24B H 0.548627 0.330987 0.541534 0.177 Uiso 1 1 calc GR . . .
H24C H 0.494793 0.333912 0.462956 0.177 Uiso 1 1 calc GR . . .
Cl1 Cl 1.30483(9) 0.43976(3) 0.64476(5) 0.0683(3) Uani 1 1 d . . . .
Cl2 Cl 0.79170(11) 0.56748(3) 0.79287(7) 0.0907(4) Uani 1 1 d . . . .
Cl3 Cl 0.69463(9) 0.43451(3) 0.85097(6) 0.0753(3) Uani 1 1 d . . . .
Cl4 Cl 0.80238(9) 0.32810(3) 0.63256(6) 0.0785(3) Uani 1 1 d . . . .
Cl5 Cl 1.30467(13) 0.69467(3) 0.81517(10) 0.1250(6) Uani 1 1 d . . . .
Cl6 Cl 1.19278(9) 0.32242(3) 0.84232(6) 0.0743(3) Uani 1 1 d . . . .
P5 P 1.32720(8) 0.57549(2) 0.73999(5) 0.0532(2) Uani 1 1 d . . . .
O15 O 1.2042(2) 0.56117(6) 0.72068(13) 0.0566(6) Uani 1 1 d . . . .
N13 N 1.4377(3) 0.54881(10) 0.73817(18) 0.0753(9) Uani 1 1 d D . . .
N14 N 1.3422(3) 0.60524(9) 0.68444(19) 0.0810(11) Uani 1 1 d D . . .
N15 N 1.3510(3) 0.58875(9) 0.81867(17) 0.0713(9) Uani 1 1 d D . . .
C25 C 1.4766(5) 0.53948(18) 0.6758(3) 0.127(2) Uani 1 1 d D . . .
H25A H 1.447298 0.556261 0.640940 0.190 Uiso 1 1 calc GR . . .
H25B H 1.445765 0.517025 0.660892 0.190 Uiso 1 1 calc GR . . .
H25C H 1.562514 0.538990 0.684445 0.190 Uiso 1 1 calc GR . . .
C26 C 1.4760(5) 0.52311(14) 0.7917(3) 0.1085(18) Uani 1 1 d D . . .
H26A H 1.451987 0.500469 0.774290 0.163 Uiso 1 1 calc GR . . .
H26B H 1.439703 0.528104 0.829890 0.163 Uiso 1 1 calc GR . . .
H26C H 1.561574 0.523852 0.806247 0.163 Uiso 1 1 calc GR . . .
C27 C 1.4679(5) 0.60222(17) 0.8545(3) 0.123(2) Uani 1 1 d D . . .
H27A H 1.530003 0.592718 0.834118 0.184 Uiso 1 1 calc GR . . .
H27B H 1.481667 0.595712 0.901821 0.184 Uiso 1 1 calc GR . . .
H27C H 1.468348 0.627009 0.850842 0.184 Uiso 1 1 calc GR . . .
C28 C 1.2526(4) 0.60175(11) 0.8480(2) 0.0850(13) Uani 1 1 d D . . .
H28A H 1.178567 0.591987 0.823774 0.127 Uiso 1 1 calc GR . . .
H28B H 1.249117 0.626532 0.844104 0.127 Uiso 1 1 calc GR . . .
H28C H 1.265433 0.595302 0.895315 0.127 Uiso 1 1 calc GR . . .
C29 C 1.4547(5) 0.62461(19) 0.6911(4) 0.161(3) Uani 1 1 d D . . .
H29A H 1.519816 0.610765 0.715119 0.241 Uiso 1 1 calc GR . . .
H29B H 1.449780 0.645629 0.715994 0.241 Uiso 1 1 calc GR . . .
H29C H 1.468106 0.630115 0.646401 0.241 Uiso 1 1 calc GR . . .
C30 C 1.2410(4) 0.62275(12) 0.6437(3) 0.0968(16) Uani 1 1 d D . . .
H30A H 1.229022 0.644456 0.664723 0.145 Uiso 1 1 calc GR . . .
H30B H 1.170841 0.608633 0.640376 0.145 Uiso 1 1 calc GR . . .
H30C H 1.255615 0.626869 0.598748 0.145 Uiso 1 1 calc GR . . .
P6 P 0.84245(8) 0.68927(2) 0.76702(5) 0.0555(2) Uani 1 1 d . . . .
O16 O 0.7194(2) 0.70383(6) 0.74660(17) 0.0763(8) Uani 1 1 d . . . .
N16 N 0.8585(3) 0.67147(10) 0.84247(18) 0.0785(10) Uani 1 1 d D . . .
N17 N 0.8618(3) 0.66262(8) 0.70651(17) 0.0663(8) Uani 1 1 d D . . .
N18 N 0.9544(3) 0.71607(9) 0.77497(19) 0.0774(10) Uani 1 1 d D . . .
C31 C 0.7554(5) 0.65720(12) 0.8649(3) 0.1001(17) Uani 1 1 d D . . .
H31A H 0.748444 0.632976 0.854000 0.150 Uiso 1 1 calc GR . . .
H31B H 0.684246 0.669012 0.842126 0.150 Uiso 1 1 calc GR . . .
H31C H 0.765224 0.660180 0.913446 0.150 Uiso 1 1 calc GR . . .
C32 C 0.9720(5) 0.65538(18) 0.8755(3) 0.137(3) Uani 1 1 d D . . .
H32A H 1.037239 0.667643 0.862753 0.205 Uiso 1 1 calc GR . . .
H32B H 0.972982 0.631679 0.861106 0.205 Uiso 1 1 calc GR . . .
H32C H 0.980208 0.656273 0.924238 0.205 Uiso 1 1 calc GR . . .
C33 C 0.9736(4) 0.64402(16) 0.7112(3) 0.115(2) Uani 1 1 d D . . .
H33A H 0.973653 0.623885 0.739390 0.173 Uiso 1 1 calc GR . . .
H33B H 1.039189 0.658808 0.731044 0.173 Uiso 1 1 calc GR . . .
H33C H 0.981819 0.637063 0.666304 0.173 Uiso 1 1 calc GR . . .
C34 C 0.7596(4) 0.64408(11) 0.6668(2) 0.0857(13) Uani 1 1 d D . . .
H34A H 0.689464 0.658374 0.661536 0.128 Uiso 1 1 calc GR . . .
H34B H 0.747017 0.623118 0.690211 0.128 Uiso 1 1 calc GR . . .
H34C H 0.774910 0.638521 0.622626 0.128 Uiso 1 1 calc GR . . .
C35 C 0.9962(4) 0.72956(17) 0.7163(3) 0.117(2) Uani 1 1 d D . . .
H35A H 0.966508 0.752679 0.706762 0.175 Uiso 1 1 calc GR . . .
H35B H 0.967691 0.715074 0.677348 0.175 Uiso 1 1 calc GR . . .
H35C H 1.082174 0.729869 0.726122 0.175 Uiso 1 1 calc GR . . .
C36 C 0.9879(6) 0.73840(17) 0.8342(3) 0.144(3) Uani 1 1 d D . . .
H36A H 0.939435 0.733025 0.866771 0.216 Uiso 1 1 calc GR . . .
H36B H 0.975707 0.762145 0.820297 0.216 Uiso 1 1 calc GR . . .
H36C H 1.070736 0.734794 0.854765 0.216 Uiso 1 1 calc GR . . .
O1S O 0.9990(3) 0.36450(7) 0.74126(18) 0.0668(7) Uani 1 1 d D . . .
O2S O 0.5016(3) 0.39761(7) 0.74277(18) 0.0671(7) Uani 1 1 d D . . .
C3A C 1.0517(9) 0.4011(2) 0.9482(5) 0.125(3) Uiso 0.6 1 d D P A 2
H3AA H 1.101341 0.390650 0.920531 0.187 Uiso 0.6 1 calc R P A 2
H3AB H 1.049660 0.386600 0.986932 0.187 Uiso 0.6 1 calc R P A 2
H3AC H 0.971942 0.403899 0.921633 0.187 Uiso 0.6 1 calc R P A 2
C4A C 1.0293(10) 0.4519(3) 1.0136(6) 0.138(4) Uiso 0.6 1 d D P A 2
H4AA H 0.959276 0.461600 0.984776 0.208 Uiso 0.6 1 calc GR P A 2
H4AB H 1.074033 0.469933 1.040533 0.208 Uiso 0.6 1 calc GR P A 2
H4AC H 1.005698 0.434924 1.043396 0.208 Uiso 0.6 1 calc GR P A 2
N3A N 1.1017(7) 0.43591(18) 0.9725(4) 0.0765(19) Uiso 0.6 1 d D P A 2
N1 N 1.3233(8) 0.4419(2) 0.9189(4) 0.075(2) Uiso 0.4 1 d D P A 1
C8 C 0.8467(5) 0.47734(14) 0.4543(2) 0.0976(16) Uani 1 1 d D . . .
H8C H 0.815135 0.458210 0.425496 0.146 Uiso 1 1 calc GR . . .
H8D H 0.916170 0.486355 0.440268 0.146 Uiso 1 1 calc GR . . .
H8E H 0.787034 0.495165 0.450613 0.146 Uiso 1 1 calc GR . . .
C2 C 1.4426(17) 0.4562(8) 0.9493(13) 0.296(16) Uiso 0.4 1 d D P A 1
H2A H 1.437943 0.469024 0.989837 0.444 Uiso 0.4 1 calc R P A 1
H2B H 1.498885 0.437569 0.960985 0.444 Uiso 0.4 1 calc R P A 1
H2C H 1.468361 0.471228 0.916975 0.444 Uiso 0.4 1 calc R P A 1
C18A C 0.8158(13) 0.3392(3) 0.8586(8) 0.111(5) Uiso 0.4 1 d D P D 2
H18D H 0.734764 0.343993 0.835975 0.167 Uiso 0.4 1 calc R P D 2
H18E H 0.843204 0.356985 0.891800 0.167 Uiso 0.4 1 calc R P D 2
H18F H 0.866000 0.338820 0.825510 0.167 Uiso 0.4 1 calc R P D 2
C15A C 0.5197(8) 0.3234(4) 0.9489(7) 0.087(3) Uiso 0.4 1 d D P C 2
H15D H 0.470810 0.304260 0.929305 0.131 Uiso 0.4 1 calc R P C 2
H15E H 0.508967 0.327346 0.994709 0.131 Uiso 0.4 1 calc R P C 2
H15F H 0.496865 0.343781 0.921875 0.131 Uiso 0.4 1 calc R P C 2
H12D H 0.423(4) 0.3586(5) 0.770(2) 0.076(13) Uiso 1 1 d D . . .
H14A H 0.698(3) 0.2846(9) 0.670(2) 0.086(15) Uiso 1 1 d D . . .
H12E H 0.344(3) 0.3366(11) 0.790(2) 0.084(14) Uiso 1 1 d D . . .
H13A H 0.575(3) 0.3597(5) 0.7084(19) 0.066(12) Uiso 1 1 d D . . .
H13B H 0.651(3) 0.3395(11) 0.685(2) 0.086(14) Uiso 1 1 d D . . .
H10D H 0.422(2) 0.2193(9) 0.7321(19) 0.063(12) Uiso 1 1 d D . . .
H11D H 0.307(3) 0.2497(6) 0.771(2) 0.072(13) Uiso 1 1 d D . . .
H10E H 0.540(3) 0.2174(11) 0.712(3) 0.112(19) Uiso 1 1 d D . . .
H11E H 0.286(3) 0.2815(9) 0.7960(19) 0.073(13) Uiso 1 1 d D . . .
H6A H 0.964(3) 0.5466(8) 0.7722(19) 0.063(12) Uiso 1 1 d D . . .
H9A H 0.843(3) 0.4236(11) 0.797(2) 0.086(14) Uiso 1 1 d D . . .
H8A H 1.156(3) 0.4255(10) 0.6982(18) 0.070(12) Uiso 1 1 d D . . .
H7A H 1.212(3) 0.4805(8) 0.6928(17) 0.061(11) Uiso 1 1 d D . . .
H8B H 1.081(4) 0.4037(6) 0.720(2) 0.097(16) Uiso 1 1 d D . . .
H7B H 1.190(4) 0.5133(5) 0.715(2) 0.078(14) Uiso 1 1 d D . . .
H6B H 1.068(3) 0.5458(9) 0.7545(19) 0.074(13) Uiso 1 1 d D . . .
H9B H 0.925(4) 0.4031(6) 0.775(2) 0.078(13) Uiso 1 1 d D . . .
H1SA H 0.949(3) 0.3532(10) 0.7133(18) 0.076(15) Uiso 1 1 d D . . .
H2SA H 0.549(3) 0.4091(10) 0.7719(17) 0.080(15) Uiso 1 1 d D . . .
H1SB H 1.045(4) 0.3513(11) 0.768(2) 0.099(19) Uiso 1 1 d D . . .
H2SB H 0.458(3) 0.4121(10) 0.719(2) 0.090(17) Uiso 1 1 d D . . .
H14B H 0.675(4) 0.2507(6) 0.682(2) 0.098(17) Uiso 1 1 d D . . .
H5A H 0.796(3) 0.4774(9) 0.812(2) 0.081(14) Uiso 1 1 d D . . .
H5B H 0.821(4) 0.5114(6) 0.801(2) 0.082(14) Uiso 1 1 d D . . .
C5A C 1.3358(11) 0.4826(4) 1.0386(6) 0.091(4) Uiso 0.4 1 d D P B 2
H5AA H 1.317701 0.462353 1.062432 0.136 Uiso 0.4 1 calc GR P B 2
H5AB H 1.339793 0.502418 1.067952 0.136 Uiso 0.4 1 calc GR P B 2
H5AC H 1.411367 0.479537 1.025429 0.136 Uiso 0.4 1 calc GR P B 2

loop_
_atom_site_aniso_label
_atom_site_aniso_U_11
_atom_site_aniso_U_22
_atom_site_aniso_U_33
_atom_site_aniso_U_23
_atom_site_aniso_U_13
_atom_site_aniso_U_12
Y1 0.03577(14) 0.03134(15) 0.03483(15) 0.00189(10) 0.00901(11) -0.00017(11)
P1 0.0584(5) 0.0566(6) 0.0375(4) -0.0011(4) 0.0002(4) 0.0122(4)
P2 0.0398(4) 0.0614(6) 0.0408(4) 0.0064(4) 0.0042(3) -0.0016(4)
O1 0.0610(14) 0.0647(16) 0.0403(12) 0.0061(11) -0.0002(10) 0.0064(12)
O2 0.0543(13) 0.0591(15) 0.0421(12) 0.0014(10) 0.0020(10) 0.0020(11)
O5 0.0658(16) 0.0380(15) 0.098(2) -0.0008(13) 0.0493(15) 0.0004(13)
O6 0.0531(15) 0.0353(13) 0.0845(18) -0.0031(12) 0.0274(13) -0.0024(11)
O7 0.0557(14) 0.0409(15) 0.0776(17) -0.0070(12) 0.0360(13) -0.0084(11)
O8 0.0576(15) 0.0374(14) 0.0703(16) 0.0002(11) 0.0303(12) 0.0006(11)
O9 0.0620(15) 0.0352(14) 0.0840(18) 0.0021(12) 0.0390(14) -0.0019(11)
N2 0.128(3) 0.067(2) 0.050(2) -0.0109(16) -0.012(2) 0.005(2)
N4 0.067(2) 0.089(2) 0.0446(17) -0.0017(16) 0.0077(14) 0.0123(18)
N5 0.0630(19) 0.073(2) 0.0605(19) 0.0199(16) 0.0076(15) 0.0139(17)
N6 0.061(2) 0.099(3) 0.080(2) 0.006(2) 0.0088(17) -0.029(2)
C1 0.103(4) 0.245(9) 0.122(5) 0.000(5) 0.035(4) 0.079(5)
C6 0.136(5) 0.083(4) 0.091(4) -0.010(3) 0.021(3) -0.017(3)
C7 0.118(4) 0.140(5) 0.073(3) -0.014(3) 0.007(3) 0.064(4)
C9 0.128(5) 0.091(5) 0.221(8) 0.001(5) 0.018(5) -0.041(4)
C10 0.073(3) 0.272(9) 0.125(5) 0.032(5) 0.042(3) -0.055(5)
C11 0.077(3) 0.155(5) 0.099(4) 0.048(4) 0.013(3) 0.046(3)
C12 0.126(4) 0.061(3) 0.100(4) 0.012(3) 0.038(3) 0.018(3)
Y2 0.03851(15) 0.03349(15) 0.03662(15) -0.00253(11) 0.00792(11) -0.00199(12)
P3 0.0476(5) 0.0511(5) 0.0401(4) 0.0006(4) 0.0027(4) -0.0061(4)
P4 0.0454(4) 0.0465(5) 0.0377(4) -0.0029(3) 0.0053(3) 0.0020(4)
O3 0.0600(14) 0.0617(16) 0.0450(13) -0.0027(11) -0.0029(11) -0.0061(12)
O4 0.0559(13) 0.0626(15) 0.0389(12) -0.0017(10) 0.0021(10) 0.0022(11)
O10 0.0528(15) 0.0406(14) 0.093(2) -0.0071(12) 0.0255(14) -0.0047(12)
O11 0.0623(16) 0.0412(15) 0.0801(18) -0.0101(12) 0.0350(14) -0.0109(12)
O12 0.0674(16) 0.0372(14) 0.0755(17) -0.0066(12) 0.0355(14) -0.0040(12)
O13 0.0617(16) 0.0378(14) 0.0775(17) -0.0007(12) 0.0341(13) -0.0038(12)
O14 0.0682(17) 0.0430(16) 0.096(2) -0.0050(14) 0.0448(15) -0.0003(13)
N7 0.087(3) 0.170(5) 0.081(3) 0.045(3) -0.021(2) -0.064(3)
N8 0.130(3) 0.060(2) 0.064(2) 0.0106(17) -0.012(2) -0.002(2)
N9 0.097(3) 0.139(4) 0.077(3) -0.042(3) 0.005(2) 0.026(3)
N10 0.069(2) 0.0583(19) 0.0560(18) 0.0050(14) 0.0124(15) -0.0040(15)
N11 0.089(2) 0.0503(18) 0.0433(16) -0.0055(13) 0.0029(15) 0.0000(16)
N12 0.0550(18) 0.104(3) 0.059(2) -0.0033(18) 0.0067(15) 0.0212(18)
C13 0.177(6) 0.057(3) 0.112(4) 0.002(3) 0.013(4) 0.010(3)
C14 0.328(11) 0.143(6) 0.067(4) 0.040(4) -0.024(5) -0.059(7)
C16 0.354(15) 0.112(6) 0.263(12) -0.108(7) 0.003(10) -0.016(8)
C17 0.082(5) 0.348(15) 0.238(11) -0.013(10) 0.003(6) 0.000(7)
C19 0.213(7) 0.082(4) 0.056(3) -0.015(2) 0.000(3) 0.011(4)
C20 0.157(5) 0.054(3) 0.082(3) -0.007(2) 0.024(3) -0.016(3)
C21 0.097(4) 0.275(10) 0.106(5) -0.017(5) -0.021(4) 0.086(5)
C22 0.082(3) 0.135(5) 0.095(4) -0.015(3) 0.040(3) 0.031(3)
C23 0.168(5) 0.060(3) 0.100(4) -0.004(3) 0.021(4) -0.030(3)
C24 0.077(3) 0.162(6) 0.124(5) 0.056(4) 0.042(3) 0.001(3)
Cl1 0.0653(6) 0.0635(6) 0.0870(7) 0.0041(5) 0.0409(5) 0.0102(5)
Cl2 0.0934(8) 0.0480(6) 0.1464(11) 0.0061(6) 0.0608(8) 0.0182(5)
Cl3 0.0697(6) 0.0720(7) 0.0961(8) -0.0114(5) 0.0443(6) -0.0196(5)
Cl4 0.0630(6) 0.0812(7) 0.1010(8) -0.0132(6) 0.0397(6) -0.0176(5)
Cl5 0.1092(10) 0.0513(7) 0.2349(19) 0.0172(9) 0.0831(12) -0.0132(6)
Cl6 0.0677(6) 0.0658(6) 0.1001(8) -0.0015(5) 0.0422(6) 0.0079(5)
P5 0.0502(5) 0.0485(5) 0.0622(6) -0.0018(4) 0.0147(4) -0.0113(4)
O15 0.0511(13) 0.0441(13) 0.0773(16) -0.0042(11) 0.0196(12) -0.0132(10)
N13 0.059(2) 0.088(3) 0.080(2) -0.004(2) 0.0174(17) 0.0078(18)
N14 0.071(2) 0.076(2) 0.096(3) 0.022(2) 0.0181(19) -0.0281(19)
N15 0.072(2) 0.072(2) 0.067(2) -0.0116(17) 0.0076(17) -0.0086(17)
C25 0.082(4) 0.192(7) 0.110(4) -0.035(4) 0.032(3) 0.029(4)
C26 0.092(4) 0.095(4) 0.137(5) 0.020(4) 0.020(3) 0.027(3)
C27 0.102(4) 0.146(5) 0.104(4) -0.042(4) -0.018(3) -0.019(4)
C28 0.121(4) 0.060(3) 0.082(3) -0.012(2) 0.040(3) -0.006(3)
C29 0.122(5) 0.179(7) 0.177(7) 0.064(5) 0.021(5) -0.088(5)
C30 0.108(4) 0.072(3) 0.116(4) 0.028(3) 0.038(3) 0.010(3)
P6 0.0519(5) 0.0433(5) 0.0716(6) 0.0043(4) 0.0137(4) 0.0083(4)
O16 0.0554(15) 0.0462(15) 0.131(3) 0.0109(15) 0.0266(16) 0.0136(12)
N16 0.089(3) 0.080(3) 0.070(2) 0.0083(18) 0.0228(19) 0.003(2)
N17 0.0570(18) 0.066(2) 0.074(2) -0.0035(16) 0.0112(16) 0.0127(16)
N18 0.065(2) 0.069(2) 0.096(3) 0.0024(19) 0.0129(19) -0.0124(17)
C31 0.146(5) 0.067(3) 0.105(4) 0.005(3) 0.067(4) -0.004(3)
C32 0.129(5) 0.181(7) 0.088(4) 0.056(4) -0.006(4) 0.025(5)
C33 0.096(4) 0.138(5) 0.113(4) -0.024(4) 0.024(3) 0.056(4)
C34 0.112(4) 0.069(3) 0.071(3) -0.001(2) 0.006(3) -0.011(3)
C35 0.078(3) 0.135(5) 0.132(5) 0.050(4) 0.010(3) -0.026(3)
C36 0.135(5) 0.134(6) 0.166(6) -0.068(5) 0.040(5) -0.065(4)
O1S 0.074(2) 0.0386(15) 0.093(2) -0.0038(15) 0.0298(18) -0.0056(15)
O2S 0.0741(19) 0.0382(15) 0.092(2) -0.0015(15) 0.0242(17) -0.0022(14)
C8 0.120(4) 0.121(4) 0.052(3) 0.000(3) 0.018(3) 0.009(3)

loop_
_atom_type_symbol
_atom_type_description
_atom_type_scat_dispersion_real
_atom_type_scat_dispersion_imag
_atom_type_scat_source
C C 0.0033 0.0016 'International Tables Vol C Tables 4.2.6.8 and 6.1.1.4'
H H 0.0000 0.0000 'International Tables Vol C Tables 4.2.6.8 and 6.1.1.4'
Cl Cl 0.1484 0.1585 'International Tables Vol C Tables 4.2.6.8 and 6.1.1.4'
N N 0.0061 0.0033 'International Tables Vol C Tables 4.2.6.8 and 6.1.1.4'
O O 0.0106 0.0060 'International Tables Vol C Tables 4.2.6.8 and 6.1.1.4'
P P 0.1023 0.0942 'International Tables Vol C Tables 4.2.6.8 and 6.1.1.4'
Y Y -2.7962 3.5667 'International Tables Vol C Tables 4.2.6.8 and 6.1.1.4'

loop_
_geom_angle_atom_site_label_1
_geom_angle_atom_site_label_2
_geom_angle_atom_site_label_3
_geom_angle
O1 Y1 O2 176.83(9)
O1 Y1 O5 93.04(10)
O1 Y1 O6 90.18(9)
O1 Y1 O7 89.61(9)
O1 Y1 O8 90.50(9)
O1 Y1 O9 88.93(10)
O2 Y1 O5 90.11(10)
O2 Y1 O6 91.11(9)
O2 Y1 O7 88.04(9)
O2 Y1 O8 86.75(9)
O2 Y1 O9 91.72(9)
O5 Y1 O6 72.31(9)
O5 Y1 O7 143.76(9)
O5 Y1 O8 143.90(9)
O5 Y1 O9 72.18(9)
O6 Y1 O8 143.64(9)
O6 Y1 O9 144.38(9)
O7 Y1 O6 71.54(9)
O7 Y1 O8 72.11(9)
O7 Y1 O9 144.04(9)
O9 Y1 O8 71.97(9)
O1 P1 N1A 111.3(2)
O1 P1 N2 110.16(17)
O1 P1 N3 118.0(4)
O1 P1 N3A 112.3(3)
O1 P1 N1 108.7(3)
N1A P1 N3A 101.3(3)
N2 P1 N1A 119.4(3)
N2 P1 N3A 101.6(3)
N2 P1 N1 96.9(3)
N3 P1 N2 114.6(5)
N3 P1 N1 106.0(6)
O2 P2 N4 109.17(15)
O2 P2 N5 109.15(16)
O2 P2 N6 113.48(16)
N4 P2 N5 110.02(17)
N6 P2 N4 108.27(19)
N6 P2 N5 106.71(19)
P1 O1 Y1 167.06(16)
P2 O2 Y1 171.54(15)
Y1 O5 H5A 123(3)
Y1 O5 H5B 124(3)
H5A O5 H5B 112(4)
Y1 O6 H6A 127(3)
Y1 O6 H6B 125(3)
H6A O6 H6B 105(4)
Y1 O7 H7A 126(3)
Y1 O7 H7B 122(3)
H7A O7 H7B 112(4)
Y1 O8 H8A 125(3)
Y1 O8 H8B 129(3)
H8A O8 H8B 106(4)
Y1 O9 H9A 125(3)
Y1 O9 H9B 126(3)
H9A O9 H9B 108(4)
C1 N1A P1 121.2(4)
C2A N1A P1 126.3(5)
C2A N1A C1 112.0(6)
C5 N2 P1 119.8(6)
C6 N2 P1 123.3(3)
C6 N2 C5 116.9(6)
C6 N2 C5A 108.1(6)
C5A N2 P1 118.5(6)
C3 N3 P1 118.1(13)
C4 N3 P1 116.9(11)
C4 N3 C3 124.9(15)
C7 N4 P2 120.2(3)
C8 N4 P2 124.2(3)
C8 N4 C7 114.7(3)
C11 N5 P2 124.2(3)
C12 N5 P2 121.8(3)
C12 N5 C11 114.0(4)
C9 N6 P2 124.3(4)
C9 N6 C10 115.5(5)
C10 N6 P2 117.9(4)
N1A C1 H1BD 109.5
N1A C1 H1BE 109.5
N1A C1 H1BF 109.5
H1BD C1 H1BE 109.5
H1BD C1 H1BF 109.5
H1BE C1 H1BF 109.5
H1AA C1 H1AB 109.5
H1AA C1 H1AC 109.5
H1AB C1 H1AC 109.5
N1 C1 H1AA 109.5
N1 C1 H1AB 109.5
N1 C1 H1AC 109.5
N1A C2A H2AA 109.5
N1A C2A H2AB 109.5
N1A C2A H2AC 109.5
H2AA C2A H2AB 109.5
H2AA C2A H2AC 109.5
H2AB C2A H2AC 109.5
N3 C3 H3A 109.5
N3 C3 H3B 109.5
N3 C3 H3C 109.5
H3A C3 H3B 109.5
H3A C3 H3C 109.5
H3B C3 H3C 109.5
N3 C4 H4A 109.5
N3 C4 H4B 109.5
N3 C4 H4C 109.5
H4A C4 H4B 109.5
H4A C4 H4C 109.5
H4B C4 H4C 109.5
N2 C5 H5C 109.5
N2 C5 H5D 109.5
N2 C5 H5E 109.5
H5C C5 H5D 109.5
H5C C5 H5E 109.5
H5D C5 H5E 109.5
N2 C6 H6C 109.5
N2 C6 H6D 109.5
N2 C6 H6E 109.5
H6C C6 H6D 109.5
H6C C6 H6E 109.5
H6D C6 H6E 109.5
N4 C7 H7C 109.5
N4 C7 H7D 109.5
N4 C7 H7E 109.5
H7C C7 H7D 109.5
H7C C7 H7E 109.5
H7D C7 H7E 109.5
N6 C9 H9C 109.5
N6 C9 H9D 109.5
N6 C9 H9E 109.5
H9C C9 H9D 109.5
H9C C9 H9E 109.5
H9D C9 H9E 109.5
N6 C10 H10A 109.5
N6 C10 H10B 109.5
N6 C10 H10C 109.5
H10A C10 H10B 109.5
H10A C10 H10C 109.5
H10B C10 H10C 109.5
N5 C11 H11A 109.5
N5 C11 H11B 109.5
N5 C11 H11C 109.5
H11A C11 H11B 109.5
H11A C11 H11C 109.5
H11B C11 H11C 109.5
N5 C12 H12A 109.5
N5 C12 H12B 109.5
N5 C12 H12C 109.5
H12A C12 H12B 109.5
H12A C12 H12C 109.5
H12B C12 H12C 109.5
O3 Y2 O4 177.70(9)
O3 Y2 O10 91.43(10)
O3 Y2 O11 90.50(10)
O3 Y2 O12 87.47(10)
O3 Y2 O13 92.67(9)
O3 Y2 O14 89.35(10)
O4 Y2 O10 90.27(10)
O4 Y2 O11 88.56(9)
O4 Y2 O12 90.24(9)
O4 Y2 O13 86.85(9)
O4 Y2 O14 92.65(10)
O10 Y2 O12 143.48(9)
O10 Y2 O13 144.10(9)
O10 Y2 O14 72.33(9)
O11 Y2 O10 71.79(9)
O11 Y2 O12 71.72(9)
O11 Y2 O13 143.75(9)
O11 Y2 O14 144.11(10)
O12 Y2 O13 72.37(9)
O14 Y2 O12 144.09(9)
O14 Y2 O13 72.07(9)
O3 P3 N7 110.28(17)
O3 P3 N8 109.58(17)
O3 P3 N9 113.32(18)
N8 P3 N7 108.9(2)
N8 P3 N9 108.4(2)
N9 P3 N7 106.3(3)
O4 P4 N10 115.85(15)
O4 P4 N11 109.56(15)
O4 P4 N12 108.19(15)
N11 P4 N10 104.43(16)
N12 P4 N10 107.47(18)
N12 P4 N11 111.34(18)
P3 O3 Y2 171.51(16)
P4 O4 Y2 166.81(15)
Y2 O10 H10D 117(3)
Y2 O10 H10E 122(4)
H10D O10 H10E 121(4)
Y2 O11 H11D 122(3)
Y2 O11 H11E 129(3)
H11D O11 H11E 108(4)
Y2 O12 H12D 129(3)
Y2 O12 H12E 125(3)
H12D O12 H12E 107(4)
Y2 O13 H13A 129(3)
Y2 O13 H13B 127(3)
H13A O13 H13B 103(4)
Y2 O14 H14A 124(3)
Y2 O14 H14B 125(3)
H14A O14 H14B 110(4)
C17 N7 P3 122.3(5)
C17 N7 C18A 121.9(8)
C18 N7 P3 126.7(4)
C18 N7 C17 106.8(6)
C18A N7 P3 114.1(7)
C13 N8 P3 122.5(3)
C13 N8 C14 115.7(4)
C14 N8 P3 121.3(4)
C15 N9 P3 112.6(6)
C15 N9 C16 126.0(7)
C16 N9 P3 121.1(5)
C15A N9 P3 126.7(6)
C15A N9 C16 107.2(8)
C23 N10 P4 119.8(3)
C24 N10 P4 119.3(3)
C24 N10 C23 112.7(4)
C19 N11 P4 125.4(3)
C20 N11 P4 119.2(3)
C20 N11 C19 113.9(3)
C21 N12 P4 121.7(3)
C22 N12 P4 123.5(3)
C22 N12 C21 113.9(4)
N8 C13 H13C 109.5
N8 C13 H13D 109.5
N8 C13 H13E 109.5
H13C C13 H13D 109.5
H13C C13 H13E 109.5
H13D C13 H13E 109.5
N8 C14 H14C 109.5
N8 C14 H14D 109.5
N8 C14 H14E 109.5
H14C C14 H14D 109.5
H14C C14 H14E 109.5
H14D C14 H14E 109.5
N9 C15 H15A 109.5
N9 C15 H15B 109.5
N9 C15 H15C 109.5
H15A C15 H15B 109.5
H15A C15 H15C 109.5
H15B C15 H15C 109.5
N9 C16 H16A 109.5
N9 C16 H16B 109.5
N9 C16 H16C 109.5
H16A C16 H16B 109.5
H16A C16 H16C 109.5
H16B C16 H16C 109.5
N7 C17 H17A 109.5
N7 C17 H17B 109.5
N7 C17 H17C 109.5
H17A C17 H17B 109.5
H17A C17 H17C 109.5
H17B C17 H17C 109.5
N7 C18 H18A 109.5
N7 C18 H18B 109.5
N7 C18 H18C 109.5
H18A C18 H18B 109.5
H18A C18 H18C 109.5
H18B C18 H18C 109.5
N11 C19 H19A 109.5
N11 C19 H19B 109.5
N11 C19 H19C 109.5
H19A C19 H19B 109.5
H19A C19 H19C 109.5
H19B C19 H19C 109.5
N11 C20 H20A 109.5
N11 C20 H20B 109.5
N11 C20 H20C 109.5
H20A C20 H20B 109.5
H20A C20 H20C 109.5
H20B C20 H20C 109.5
N12 C21 H21A 109.5
N12 C21 H21B 109.5
N12 C21 H21C 109.5
H21A C21 H21B 109.5
H21A C21 H21C 109.5
H21B C21 H21C 109.5
N12 C22 H22A 109.5
N12 C22 H22B 109.5
N12 C22 H22C 109.5
H22A C22 H22B 109.5
H22A C22 H22C 109.5
H22B C22 H22C 109.5
N10 C23 H23A 109.5
N10 C23 H23B 109.5
N10 C23 H23C 109.5
H23A C23 H23B 109.5
H23A C23 H23C 109.5
H23B C23 H23C 109.5
N10 C24 H24A 109.5
N10 C24 H24B 109.5
N10 C24 H24C 109.5
H24A C24 H24B 109.5
H24A C24 H24C 109.5
H24B C24 H24C 109.5
O15 P5 N13 116.91(17)
O15 P5 N14 108.20(16)
O15 P5 N15 109.23(16)
N14 P5 N13 103.79(19)
N15 P5 N13 104.20(18)
N15 P5 N14 114.66(19)
C25 N13 P5 123.4(3)
C25 N13 C26 111.3(4)
C26 N13 P5 121.9(3)
C29 N14 P5 120.7(4)
C30 N14 P5 122.1(3)
C30 N14 C29 113.4(4)
C27 N15 P5 122.4(3)
C28 N15 P5 120.6(3)
C28 N15 C27 112.3(4)
N13 C25 H25A 109.5
N13 C25 H25B 109.5
N13 C25 H25C 109.5
H25A C25 H25B 109.5
H25A C25 H25C 109.5
H25B C25 H25C 109.5
N13 C26 H26A 109.5
N13 C26 H26B 109.5
N13 C26 H26C 109.5
H26A C26 H26B 109.5
H26A C26 H26C 109.5
H26B C26 H26C 109.5
N15 C27 H27A 109.5
N15 C27 H27B 109.5
N15 C27 H27C 109.5
H27A C27 H27B 109.5
H27A C27 H27C 109.5
H27B C27 H27C 109.5
N15 C28 H28A 109.5
N15 C28 H28B 109.5
N15 C28 H28C 109.5
H28A C28 H28B 109.5
H28A C28 H28C 109.5
H28B C28 H28C 109.5
N14 C29 H29A 109.5
N14 C29 H29B 109.5
N14 C29 H29C 109.5
H29A C29 H29B 109.5
H29A C29 H29C 109.5
H29B C29 H29C 109.5
N14 C30 H30A 109.5
N14 C30 H30B 109.5
N14 C30 H30C 109.5
H30A C30 H30B 109.5
H30A C30 H30C 109.5
H30B C30 H30C 109.5
O16 P6 N16 109.37(18)
O16 P6 N17 107.35(17)
O16 P6 N18 117.66(17)
N16 P6 N17 114.27(18)
N18 P6 N16 104.0(2)
N18 P6 N17 104.41(18)
C31 N16 P6 120.1(3)
C31 N16 C32 113.4(4)
C32 N16 P6 121.0(3)
C33 N17 P6 121.0(3)
C33 N17 C34 112.8(4)
C34 N17 P6 119.8(3)
C35 N18 P6 122.2(3)
C35 N18 C36 111.8(4)
C36 N18 P6 121.8(3)
N16 C31 H31A 109.5
N16 C31 H31B 109.5
N16 C31 H31C 109.5
H31A C31 H31B 109.5
H31A C31 H31C 109.5
H31B C31 H31C 109.5
N16 C32 H32A 109.5
N16 C32 H32B 109.5
N16 C32 H32C 109.5
H32A C32 H32B 109.5
H32A C32 H32C 109.5
H32B C32 H32C 109.5
N17 C33 H33A 109.5
N17 C33 H33B 109.5
N17 C33 H33C 109.5
H33A C33 H33B 109.5
H33A C33 H33C 109.5
H33B C33 H33C 109.5
N17 C34 H34A 109.5
N17 C34 H34B 109.5
N17 C34 H34C 109.5
H34A C34 H34B 109.5
H34A C34 H34C 109.5
H34B C34 H34C 109.5
N18 C35 H35A 109.5
N18 C35 H35B 109.5
N18 C35 H35C 109.5
H35A C35 H35B 109.5
H35A C35 H35C 109.5
H35B C35 H35C 109.5
N18 C36 H36A 109.5
N18 C36 H36B 109.5
N18 C36 H36C 109.5
H36A C36 H36B 109.5
H36A C36 H36C 109.5
H36B C36 H36C 109.5
H1SA O1S H1SB 111(5)
H2SA O2S H2SB 106(5)
H3AA C3A H3AB 109.5
H3AA C3A H3AC 109.5
H3AB C3A H3AC 109.5
N3A C3A H3AA 109.5
N3A C3A H3AB 109.5
N3A C3A H3AC 109.5
H4AA C4A H4AB 109.5
H4AA C4A H4AC 109.5
H4AB C4A H4AC 109.5
N3A C4A H4AA 109.5
N3A C4A H4AB 109.5
N3A C4A H4AC 109.5
C3A N3A P1 117.7(6)
C4A N3A P1 127.1(7)
C4A N3A C3A 110.4(8)
C1 N1 P1 122.1(6)
C1 N1 C2 104.6(11)
C2 N1 P1 128.6(12)
N4 C8 H8C 109.5
N4 C8 H8D 109.5
N4 C8 H8E 109.5
H8C C8 H8D 109.5
H8C C8 H8E 109.5
H8D C8 H8E 109.5
N1 C2 H2A 109.5
N1 C2 H2B 109.5
N1 C2 H2C 109.5
H2A C2 H2B 109.5
H2A C2 H2C 109.5
H2B C2 H2C 109.5
N7 C18A H18D 109.5
N7 C18A H18E 109.5
N7 C18A H18F 109.5
H18D C18A H18E 109.5
H18D C18A H18F 109.5
H18E C18A H18F 109.5
N9 C15A H15D 109.5
N9 C15A H15E 109.5
N9 C15A H15F 109.5
H15D C15A H15E 109.5
H15D C15A H15F 109.5
H15E C15A H15F 109.5
N2 C5A H5AA 109.5
N2 C5A H5AB 109.5
N2 C5A H5AC 109.5
H5AA C5A H5AB 109.5
H5AA C5A H5AC 109.5
H5AB C5A H5AC 109.5

loop_
_geom_bond_atom_site_label_1
_geom_bond_atom_site_label_2
_geom_bond_distance
Y1 O1 2.208(2)
Y1 O2 2.210(2)
Y1 O5 2.322(2)
Y1 O6 2.336(2)
Y1 O7 2.328(2)
Y1 O8 2.342(2)
Y1 O9 2.337(2)
P1 O1 1.481(2)
P1 N1A 1.608(5)
P1 N2 1.585(3)
P1 N3 1.525(11)
P1 N3A 1.686(7)
P1 N1 1.644(9)
P2 O2 1.490(2)
P2 N4 1.618(3)
P2 N5 1.622(3)
P2 N6 1.610(3)
O5 H5A 0.834(19)
O5 H5B 0.827(19)
O6 H6A 0.823(18)
O6 H6B 0.831(19)
O7 H7A 0.838(18)
O7 H7B 0.833(19)
O8 H8A 0.838(18)
O8 H8B 0.842(19)
O9 H9A 0.842(19)
O9 H9B 0.843(18)
N1A C1 1.485(6)
N1A C2A 1.453(7)
N2 C5 1.470(8)
N2 C6 1.449(5)
N2 C5A 1.549(11)
N3 C3 1.483(10)
N3 C4 1.479(9)
N4 C7 1.464(5)
N4 C8 1.462(4)
N5 C11 1.463(5)
N5 C12 1.454(5)
N6 C9 1.453(6)
N6 C10 1.454(5)
C1 H1BD 0.9600
C1 H1BE 0.9600
C1 H1BF 0.9600
C1 H1AA 0.9600
C1 H1AB 0.9600
C1 H1AC 0.9600
C1 N1 1.434(4)
C2A H2AA 0.9600
C2A H2AB 0.9600
C2A H2AC 0.9600
C3 H3A 0.9600
C3 H3B 0.9600
C3 H3C 0.9600
C4 H4A 0.9600
C4 H4B 0.9600
C4 H4C 0.9600
C5 H5C 0.9600
C5 H5D 0.9600
C5 H5E 0.9600
C6 H6C 0.9600
C6 H6D 0.9600
C6 H6E 0.9600
C7 H7C 0.9600
C7 H7D 0.9600
C7 H7E 0.9600
C9 H9C 0.9600
C9 H9D 0.9600
C9 H9E 0.9600
C10 H10A 0.9600
C10 H10B 0.9600
C10 H10C 0.9600
C11 H11A 0.9600
C11 H11B 0.9600
C11 H11C 0.9600
C12 H12A 0.9600
C12 H12B 0.9600
C12 H12C 0.9600
Y2 O3 2.203(2)
Y2 O4 2.227(2)
Y2 O10 2.325(3)
Y2 O11 2.324(2)
Y2 O12 2.339(2)
Y2 O13 2.341(2)
Y2 O14 2.328(2)
P3 O3 1.493(2)
P3 N7 1.611(4)
P3 N8 1.594(4)
P3 N9 1.595(4)
P4 O4 1.490(2)
P4 N10 1.630(3)
P4 N11 1.621(3)
P4 N12 1.619(3)
O10 H10D 0.849(18)
O10 H10E 0.848(19)
O11 H11D 0.842(18)
O11 H11E 0.838(18)
O12 H12D 0.849(18)
O12 H12E 0.844(19)
O13 H13A 0.845(18)
O13 H13B 0.844(19)
O14 H14A 0.827(19)
O14 H14B 0.845(19)
N7 C17 1.483(6)
N7 C18 1.434(6)
N7 C18A 1.509(8)
N8 C13 1.443(6)
N8 C14 1.482(6)
N9 C15 1.489(8)
N9 C16 1.492(6)
N9 C15A 1.428(8)
N10 C23 1.460(5)
N10 C24 1.455(5)
N11 C19 1.463(5)
N11 C20 1.456(5)
N12 C21 1.468(5)
N12 C22 1.463(5)
C13 H13C 0.9600
C13 H13D 0.9600
C13 H13E 0.9600
C14 H14C 0.9600
C14 H14D 0.9600
C14 H14E 0.9600
C15 H15A 0.9600
C15 H15B 0.9600
C15 H15C 0.9600
C16 H16A 0.9600
C16 H16B 0.9600
C16 H16C 0.9600
C17 H17A 0.9600
C17 H17B 0.9600
C17 H17C 0.9600
C18 H18A 0.9600
C18 H18B 0.9600
C18 H18C 0.9600
C19 H19A 0.9600
C19 H19B 0.9600
C19 H19C 0.9600
C20 H20A 0.9600
C20 H20B 0.9600
C20 H20C 0.9600
C21 H21A 0.9600
C21 H21B 0.9600
C21 H21C 0.9600
C22 H22A 0.9600
C22 H22B 0.9600
C22 H22C 0.9600
C23 H23A 0.9600
C23 H23B 0.9600
C23 H23C 0.9600
C24 H24A 0.9600
C24 H24B 0.9600
C24 H24C 0.9600
P5 O15 1.484(2)
P5 N13 1.635(3)
P5 N14 1.631(3)
P5 N15 1.622(3)
N13 C25 1.452(5)
N13 C26 1.459(5)
N14 C29 1.468(5)
N14 C30 1.437(5)
N15 C27 1.473(5)
N15 C28 1.459(5)
C25 H25A 0.9600
C25 H25B 0.9600
C25 H25C 0.9600
C26 H26A 0.9600
C26 H26B 0.9600
C26 H26C 0.9600
C27 H27A 0.9600
C27 H27B 0.9600
C27 H27C 0.9600
C28 H28A 0.9600
C28 H28B 0.9600
C28 H28C 0.9600
C29 H29A 0.9600
C29 H29B 0.9600
C29 H29C 0.9600
C30 H30A 0.9600
C30 H30B 0.9600
C30 H30C 0.9600
P6 O16 1.489(3)
P6 N16 1.633(4)
P6 N17 1.637(3)
P6 N18 1.626(3)
N16 C31 1.453(5)
N16 C32 1.465(5)
N17 C33 1.450(4)
N17 C34 1.456(5)
N18 C35 1.450(5)
N18 C36 1.451(5)
C31 H31A 0.9600
C31 H31B 0.9600
C31 H31C 0.9600
C32 H32A 0.9600
C32 H32B 0.9600
C32 H32C 0.9600
C33 H33A 0.9600
C33 H33B 0.9600
C33 H33C 0.9600
C34 H34A 0.9600
C34 H34B 0.9600
C34 H34C 0.9600
C35 H35A 0.9600
C35 H35B 0.9600
C35 H35C 0.9600
C36 H36A 0.9600
C36 H36B 0.9600
C36 H36C 0.9600
O1S H1SA 0.836(19)
O1S H1SB 0.840(19)
O2S H2SA 0.833(19)
O2S H2SB 0.833(19)
C3A H3AA 0.9600
C3A H3AB 0.9600
C3A H3AC 0.9600
C3A N3A 1.500(8)
C4A H4AA 0.9600
C4A H4AB 0.9600
C4A H4AC 0.9600
C4A N3A 1.421(8)
N1 C2 1.478(10)
C8 H8C 0.9600
C8 H8D 0.9600
C8 H8E 0.9600
C2 H2A 0.9600
C2 H2B 0.9600
C2 H2C 0.9600
C18A H18D 0.9600
C18A H18E 0.9600
C18A H18F 0.9600
C15A H15D 0.9600
C15A H15E 0.9600
C15A H15F 0.9600
C5A H5AA 0.9600
C5A H5AB 0.9600
C5A H5AC 0.9600
